data_7008447
loop_
_publ_author_name
'Adams, Harry'
'Batten, Stuart R.'
'Davies, Graham M.'
'Duriska, Martin B.'
'Jeffery, John C.'
'Jensen, Paul'
'Lu, Jinzhen'
'Motson, Graham R.'
'Coles, Simon J.'
'Hursthouse, Michael B.'
'Ward, Michael D.'

_publ_section_title
;
 New bis-, tris- and tetrakis(pyrazolyl)borate ligands with 3-pyridyl
 and 4-pyridyl substituents: synthesis and coordination chemistry.
;
_journal_issue 11
_journal_name_full 'Dalton transactions (Cambridge, England : 2003)'
_journal_page_first 1910
_journal_page_last 1923
_journal_paper_doi 10.1039/b502892b
_journal_year 2005
_chemical_formula_sum 'C27 H19 B N9 O3 Re'
_chemical_formula_weight 714.52
_chemical_name_systematic
;
?
;
_space_group_IT_number 173
_symmetry_cell_setting hexagonal
_symmetry_space_group_name_Hall 'P 6c'
_symmetry_space_group_name_H-M 'P 63'
_atom_sites_solution_hydrogens geom
_atom_sites_solution_primary direct
_atom_sites_solution_secondary difmap
_audit_creation_method SHELXL-97
_cell_angle_alpha 90.00
_cell_angle_beta 90.00
_cell_angle_gamma 120.00
_cell_formula_units_Z 2
_cell_length_a 14.468(2)
_cell_length_b 14.468(2)
_cell_length_c 8.0751(16)
_cell_measurement_reflns_used 28392
_cell_measurement_temperature 120(2)
_cell_measurement_theta_max 27.48
_cell_measurement_theta_min 2.91
_cell_volume 1463.8(4)
_computing_cell_refinement 'DENZO (Otwinowski & Minor, 1997) & COLLECT (Hooft, 1998)'
_computing_data_collection 'COLLECT (Hooft, 1998)'
_computing_data_reduction 'DENZO (Otwinowski & Minor, 1997) & COLLECT (Hooft, 1998)'
_computing_structure_refinement 'SHELXL-97 (Sheldrick, 1997)'
_diffrn_ambient_temperature 120(2)
_diffrn_detector_area_resol_mean 9.091
_diffrn_measured_fraction_theta_full 0.998
_diffrn_measured_fraction_theta_max 0.998
_diffrn_measurement_device_type 'Bruker-Nonius KappaCCD'
_diffrn_measurement_method '\F & \w scans'
_diffrn_radiation_monochromator '10cm confocal mirrors'
_diffrn_radiation_source 'Bruker-Nonius FR591 rotating anode'
_diffrn_radiation_type MoK\a
_diffrn_radiation_wavelength 0.71073
_diffrn_reflns_av_R_equivalents 0.1957
_diffrn_reflns_av_sigmaI/netI 0.1086
_diffrn_reflns_limit_h_max 18
_diffrn_reflns_limit_h_min -16
_diffrn_reflns_limit_k_max 17
_diffrn_reflns_limit_k_min -18
_diffrn_reflns_limit_l_max 10
_diffrn_reflns_limit_l_min -10
_diffrn_reflns_number 10655
_diffrn_reflns_theta_full 27.20
_diffrn_reflns_theta_max 27.20
_diffrn_reflns_theta_min 3.00
_exptl_absorpt_coefficient_mu 4.195
_exptl_absorpt_correction_T_max 0.9208
_exptl_absorpt_correction_T_min 0.3135
_exptl_absorpt_correction_type multi-scan
_exptl_absorpt_process_details 'SORTAV (Blessing, 1997)'
_exptl_crystal_colour colourless
_exptl_crystal_density_diffrn 1.621
_exptl_crystal_density_method 'not measured'
_exptl_crystal_description needle
_exptl_crystal_F_000 696
_exptl_crystal_size_max 0.36
_exptl_crystal_size_mid 0.02
_exptl_crystal_size_min 0.02
_refine_diff_density_max 1.213
_refine_diff_density_min -1.000
_refine_diff_density_rms 0.129
_refine_ls_abs_structure_details 'Flack H D (1983), Acta Cryst. A39, 876-881'
_refine_ls_abs_structure_Flack 0.05(4)
_refine_ls_extinction_method none
_refine_ls_goodness_of_fit_ref 1.051
_refine_ls_hydrogen_treatment constr
_refine_ls_matrix_type full
_refine_ls_number_parameters 124
_refine_ls_number_reflns 2173
_refine_ls_number_restraints 1
_refine_ls_restrained_S_all 1.050
_refine_ls_R_factor_all 0.0995
_refine_ls_R_factor_gt 0.0702
_refine_ls_shift/su_max 0.000
_refine_ls_shift/su_mean 0.000
_refine_ls_structure_factor_coef Fsqd
_refine_ls_weighting_details 'calc w=1/[\s^2^(Fo^2^)+(0.0549P)^2^+5.8492P] where P=(Fo^2^+2Fc^2^)/3'
_refine_ls_weighting_scheme calc
_refine_ls_wR_factor_gt 0.1587
_refine_ls_wR_factor_ref 0.1715
_reflns_number_gt 1583
_reflns_number_total 2173
_reflns_threshold_expression >2sigma(I)
_cod_data_source_file b502892b.txt
_cod_data_source_block ReTp4py
_cod_depositor_comments
;
The following automatic conversions were performed:
'_symmetry_cell_setting' value 'Hexagonal' changed to 'hexagonal'
according to '/home/saulius/struct/CIF-dictionaries/cif_core.dic'
dictionary named 'cif_core.dic' version 2.4.1 from 2010-06-29.

Automatic conversion script
Id: cif_fix_enum 1527 2010-12-29 10:47:43Z saulius 
;
_cod_original_cell_volume 1463.9(4)
_cod_original_sg_symbol_H-M P6(3)
_cod_database_code 7008447

loop_
_symmetry_equiv_pos_as_xyz
'x, y, z'
'-y, x-y, z'
'-x+y, -x, z'
'-x, -y, z+1/2'
'y, -x+y, z+1/2'
'x-y, x, z+1/2'

loop_
_atom_site_label
_atom_site_type_symbol
_atom_site_fract_x
_atom_site_fract_y
_atom_site_fract_z
_atom_site_U_iso_or_equiv
_atom_site_adp_type
_atom_site_occupancy
_atom_site_symmetry_multiplicity
_atom_site_calc_flag
_atom_site_refinement_flags
_atom_site_disorder_assembly
_atom_site_disorder_group
C1 C 0.4752(11) 0.1668(10) 0.7193(17) 0.058(3) Uani 1 1 d . . .
H1 H 0.4694 0.1621 0.6020 0.069 Uiso 1 1 calc R . .
C2 C 0.3993(12) 0.0996(12) 0.8297(15) 0.053(3) Uani 1 1 d . . .
H2 H 0.3308 0.0406 0.8060 0.064 Uiso 1 1 calc R . .
C3 C 0.4450(11) 0.1370(11) 0.9833(16) 0.052(3) Uani 1 1 d . . .
C4 C 0.3962(9) 0.0917(10) 1.149(3) 0.060(3) Uani 1 1 d . . .
C5 C 0.3359(15) 0.122(2) 1.231(3) 0.105(7) Uani 1 1 d . . .
H5 H 0.3254 0.1772 1.1857 0.126 Uiso 1 1 calc R . .
C6 C 0.2891(17) 0.076(2) 1.377(3) 0.116(8) Uani 1 1 d . . .
H6 H 0.2469 0.1003 1.4314 0.140 Uiso 1 1 calc R . .
C7 C 0.355(2) -0.0310(16) 1.374(2) 0.114(9) Uani 1 1 d . . .
H7 H 0.3640 -0.0857 1.4226 0.136 Uiso 1 1 calc R . .
C8 C 0.4066(19) 0.0121(15) 1.219(2) 0.106(7) Uani 1 1 d . . .
H8 H 0.4473 -0.0145 1.1658 0.127 Uiso 1 1 calc R . .
C9 C 0.6543(11) 0.2194(11) 1.2950(17) 0.054(3) Uani 1 1 d . . .
B1 B 0.6667 0.3333 0.762(4) 0.048(7) Uani 1 3 d S . .
H1A H 0.6667 0.3333 0.6387 0.058 Uiso 1 3 calc SR . .
N1 N 0.5585(9) 0.2398(9) 0.8046(12) 0.048(3) Uani 1 1 d . . .
N2 N 0.5396(11) 0.2214(10) 0.9710(13) 0.057(3) Uani 1 1 d . . .
N3 N 0.2998(14) -0.0028(14) 1.4484(18) 0.102(6) Uani 1 1 d . . .
O1 O 0.6432(12) 0.1555(9) 1.3804(15) 0.100(4) Uani 1 1 d . . .
Re1 Re 0.6667 0.3333 1.1452(3) 0.0534(3) Uani 1 3 d S . .

loop_
_atom_site_aniso_label
_atom_site_aniso_U_11
_atom_site_aniso_U_22
_atom_site_aniso_U_33
_atom_site_aniso_U_23
_atom_site_aniso_U_13
_atom_site_aniso_U_12
C1 0.079(9) 0.057(8) 0.039(6) -0.005(6) -0.011(7) 0.036(8)
C2 0.061(9) 0.060(8) 0.033(6) 0.000(6) -0.002(6) 0.026(7)
C3 0.053(8) 0.050(8) 0.038(6) 0.001(6) -0.005(6) 0.015(7)
C4 0.059(7) 0.072(7) 0.036(6) 0.011(12) -0.011(11) 0.023(6)
C5 0.089(13) 0.156(19) 0.096(15) 0.057(14) 0.038(11) 0.081(15)
C6 0.120(16) 0.18(2) 0.070(14) 0.063(17) 0.036(13) 0.088(17)
C7 0.19(3) 0.078(12) 0.043(11) 0.009(9) -0.041(14) 0.046(15)
C8 0.16(2) 0.074(12) 0.064(11) 0.008(9) -0.015(12) 0.046(13)
C9 0.078(10) 0.044(7) 0.039(7) -0.022(6) -0.025(7) 0.030(7)
B1 0.026(6) 0.026(6) 0.09(2) 0.000 0.000 0.013(3)
N1 0.055(6) 0.064(7) 0.020(4) -0.004(5) -0.009(5) 0.026(6)
N2 0.083(9) 0.074(8) 0.032(5) -0.003(5) -0.006(6) 0.051(8)
N3 0.100(12) 0.088(12) 0.042(8) 0.008(8) 0.012(8) -0.010(9)
O1 0.182(13) 0.079(7) 0.057(7) -0.001(7) -0.035(9) 0.080(8)
Re1 0.0652(4) 0.0652(4) 0.0297(3) 0.000 0.000 0.03262(18)

loop_
_atom_type_symbol
_atom_type_description
_atom_type_scat_dispersion_real
_atom_type_scat_dispersion_imag
_atom_type_scat_source
C C 0.0033 0.0016 'International Tables Vol C Tables 4.2.6.8 and 6.1.1.4'
H H 0.0000 0.0000 'International Tables Vol C Tables 4.2.6.8 and 6.1.1.4'
B B 0.0013 0.0007 'International Tables Vol C Tables 4.2.6.8 and 6.1.1.4'
N N 0.0061 0.0033 'International Tables Vol C Tables 4.2.6.8 and 6.1.1.4'
O O 0.0106 0.0060 'International Tables Vol C Tables 4.2.6.8 and 6.1.1.4'
Re Re -1.0185 7.2310 'International Tables Vol C Tables 4.2.6.8 and 6.1.1.4'

loop_
_geom_angle_atom_site_label_1
_geom_angle_atom_site_label_2
_geom_angle_atom_site_label_3
_geom_angle
_geom_angle_site_symmetry_1
_geom_angle_site_symmetry_3
_geom_angle_publ_flag
N1 C1 C2 108.2(12) . . ?
N1 C1 H1 125.9 . . ?
C2 C1 H1 125.9 . . ?
C1 C2 C3 104.4(12) . . ?
C1 C2 H2 127.8 . . ?
C3 C2 H2 127.8 . . ?
N2 C3 C2 111.7(13) . . ?
N2 C3 C4 121.3(12) . . ?
C2 C3 C4 126.9(12) . . ?
C5 C4 C8 117(2) . . ?
C5 C4 C3 122.4(14) . . ?
C8 C4 C3 120.8(17) . . ?
C4 C5 C6 121(2) . . ?
C4 C5 H5 119.6 . . ?
C6 C5 H5 119.6 . . ?
N3 C6 C5 123(2) . . ?
N3 C6 H6 118.4 . . ?
C5 C6 H6 118.4 . . ?
N3 C7 C8 125(2) . . ?
N3 C7 H7 117.5 . . ?
C8 C7 H7 117.5 . . ?
C4 C8 C7 118(2) . . ?
C4 C8 H8 120.8 . . ?
C7 C8 H8 120.8 . . ?
O1 C9 Re1 176.8(15) . . ?
N1 B1 N1 115.1(10) 2_655 . ?
N1 B1 N1 115.1(10) 2_655 3_665 ?
N1 B1 N1 115.1(10) . 3_665 ?
N1 B1 H1A 103.0 2_655 . ?
N1 B1 H1A 103.0 . . ?
N1 B1 H1A 103.0 3_665 . ?
C1 N1 N2 109.9(12) . . ?
C1 N1 B1 135.8(16) . . ?
N2 N1 B1 114.3(16) . . ?
C3 N2 N1 105.7(11) . . ?
C3 N2 Re1 136.6(10) . . ?
N1 N2 Re1 117.7(10) . . ?
C7 N3 C6 116.1(17) . . ?
C9 Re1 C9 86.6(5) . 2_655 ?
C9 Re1 C9 86.6(5) . 3_665 ?
C9 Re1 C9 86.6(5) 2_655 3_665 ?
C9 Re1 N2 94.1(5) . 2_655 ?
C9 Re1 N2 94.7(4) 2_655 2_655 ?
C9 Re1 N2 178.6(5) 3_665 2_655 ?
C9 Re1 N2 94.7(4) . . ?
C9 Re1 N2 178.6(5) 2_655 . ?
C9 Re1 N2 94.1(5) 3_665 . ?
N2 Re1 N2 84.6(5) 2_655 . ?
C9 Re1 N2 178.6(5) . 3_665 ?
C9 Re1 N2 94.1(5) 2_655 3_665 ?
C9 Re1 N2 94.7(4) 3_665 3_665 ?
N2 Re1 N2 84.6(5) 2_655 3_665 ?
N2 Re1 N2 84.6(5) . 3_665 ?

loop_
_geom_bond_atom_site_label_1
_geom_bond_atom_site_label_2
_geom_bond_distance
_geom_bond_site_symmetry_2
_geom_bond_publ_flag
C1 N1 1.330(16) . ?
C1 C2 1.371(19) . ?
C1 H1 0.9500 . ?
C2 C3 1.383(17) . ?
C2 H2 0.9500 . ?
C3 N2 1.305(17) . ?
C3 C4 1.50(2) . ?
C4 C5 1.33(2) . ?
C4 C8 1.35(2) . ?
C5 C6 1.36(2) . ?
C5 H5 0.9500 . ?
C6 N3 1.36(3) . ?
C6 H6 0.9500 . ?
C7 N3 1.22(3) . ?
C7 C8 1.43(3) . ?
C7 H7 0.9500 . ?
C8 H8 0.9500 . ?
C9 O1 1.099(16) . ?
C9 Re1 1.979(15) . ?
B1 N1 1.509(14) 2_655 ?
B1 N1 1.509(14) . ?
B1 N1 1.509(14) 3_665 ?
B1 H1A 1.0000 . ?
N1 N2 1.370(13) . ?
N2 Re1 2.237(12) . ?
Re1 C9 1.979(15) 2_655 ?
Re1 C9 1.979(15) 3_665 ?
Re1 N2 2.237(12) 2_655 ?
Re1 N2 2.237(12) 3_665 ?
